data_9015907
loop_
_publ_author_name
'Khan, A. A.'
'Baur, W. H.'

_publ_section_title
;
 Eight-membered cyclosilicate rings in muirite
;
_journal_name_full Science
_journal_page_first 916
_journal_page_last 918
_journal_paper_doi 10.1126/science.173.4000.916
_journal_volume 173
_journal_year 1971
_chemical_compound_source 'Esquire No. 7 mine, Big Creek, Fresno County, California'
_chemical_formula_sum 'Ba10 Ca2 Cl8 H12 Mn O32 Si8 Ti'
_chemical_name_mineral Muirite
_space_group_IT_number 123
_symmetry_space_group_name_Hall '-P 4 2'
_symmetry_space_group_name_H-M 'P 4/m m m'
_cell_angle_alpha 90
_cell_angle_beta 90
_cell_angle_gamma 90
_cell_formula_units_Z 1
_cell_length_a 14.030
_cell_length_b 14.030
_cell_length_c 5.635
_cell_volume 1109.198
_database_code_amcsd 0019792
_exptl_crystal_density_diffrn 3.875
_cod_original_formula_sum 'Ba10 (Ca2 Mn Ti) Si8 O32 Cl8 H12'
_cod_database_code 9015907

loop_
_space_group_symop_operation_xyz
x,y,z
-y,-x,z
y,x,-z
y,-x,-z
-y,x,z
x,-y,z
-x,y,-z
x,y,-z
-x,-y,z
y,x,z
-y,-x,-z
-y,x,-z
y,-x,z
-x,y,z
x,-y,-z
-x,-y,-z

loop_
_atom_site_label
_atom_site_fract_x
_atom_site_fract_y
_atom_site_fract_z
_atom_site_occupancy
_atom_site_U_iso_or_equiv
_atom_site_type_symbol
_atom_site_attached_hydrogens
Ba(1) 0.50000 0.16560 0.00000 1.00000 0.01456 Ba 0
Ba(2) 0.00000 0.00000 0.00000 1.00000 0.04179 Ba 0
Ba(3) 0.50000 0.50000 0.24470 0.50000 0.02254 Ba 0
Ba(4) 0.26710 0.26710 0.50000 1.00000 0.01444 Ba 0
CaX 0.36350 0.00000 0.50000 0.50000 0.00633 Ca 0
MnX 0.36350 0.00000 0.50000 0.25000 0.00633 Mn 0
TiX 0.36350 0.00000 0.50000 0.25000 0.00633 Ti 0
Si 0.26540 0.10300 0.00000 1.00000 0.01229 Si 0
O(1) 0.20740 0.00000 0.00000 1.00000 0.02153 O 0
O(2) 0.18010 0.18010 0.06430 0.50000 0.01646 O 0
O(3) 0.32890 0.11410 0.23450 1.00000 0.02406 O 0
O-H(4) 0.50000 0.00000 0.26190 1.00000 0.04686 O 0
Wat(5) 0.09770 0.09770 0.50000 1.00000 0.05953 O 2
Cl(1) 0.50000 0.27770 0.50000 1.00000 0.02026 Cl 0
Cl(2) 0.35250 0.35250 0.00000 1.00000 0.01900 Cl 0

loop_
_cod_changelog_entry_id
_cod_changelog_entry_author
_cod_changelog_entry_date
_cod_changelog_entry_text
1
;cod-tools version 3.8.0
Id: cif_guess_AMCSD_atom_types 9581 2023-05-17 12:35:41Z saulius
;
2023-05-23T09:23:31+03:00
;Derived atom types and hydrogen counts
from atom names that follow the AMCSD naming convention
(Wat == water, O-H == hydroxyl).
;

loop_
_cod_related_entry_id
_cod_related_entry_database
_cod_related_entry_code
1 AMCSD 0019792
2 AMCSD 0020849
